data_4340027
loop_
_publ_author_name
'Wu, Yin-Yin'
'Lu, Xiao-Wen'
'Qi, Miao'
'Su, Hu-Chao'
'Zhao, Xiao-Wei'
'Zhu, Qin-Yu'
'Dai, Jie'

_publ_section_title
;
 Titanium-oxo cluster with 9-anthracenecarboxylate antennae: a fluorescent
 and photocurrent transfer material.
;
_journal_issue 14
_journal_name_full 'Inorganic chemistry'
_journal_page_first 7233
_journal_page_last 7240
_journal_paper_doi 10.1021/ic500390j
_journal_volume 53
_journal_year 2014
_chemical_formula_sum 'C108 H96 O24 Ti6'
_chemical_formula_weight 2065.25
_chemical_name_systematic
; 
 ? 
;
_space_group_IT_number 2
_symmetry_cell_setting triclinic
_symmetry_space_group_name_Hall '-P 1'
_symmetry_space_group_name_H-M 'P -1'
_atom_sites_solution_hydrogens geom
_atom_sites_solution_primary direct
_atom_sites_solution_secondary difmap
_audit_creation_method SHELXL-97
_cell_angle_alpha 110.439(5)
_cell_angle_beta 92.154(6)
_cell_angle_gamma 101.334(5)
_cell_formula_units_Z 1
_cell_length_a 12.603(3)
_cell_length_b 14.032(4)
_cell_length_c 15.632(4)
_cell_measurement_reflns_used 8279
_cell_measurement_temperature 293(2)
_cell_measurement_theta_max 25.3
_cell_measurement_theta_min 3.1
_cell_volume 2522.9(11)
_computing_structure_refinement 'SHELXL-97 (Sheldrick, 1997)'
_computing_structure_solution 'SHELXS-97 (Sheldrick, 1990)'
_diffrn_ambient_temperature 293(2)
_diffrn_detector_area_resol_mean 14.63
_diffrn_measured_fraction_theta_full 0.994
_diffrn_measured_fraction_theta_max 0.994
_diffrn_measurement_device_type 'Rigaku Saturn'
_diffrn_measurement_method \w
_diffrn_radiation_monochromator graphite
_diffrn_radiation_source 'fine-focus sealed tube'
_diffrn_radiation_type MoK\a
_diffrn_radiation_wavelength 0.71070
_diffrn_reflns_av_R_equivalents 0.0589
_diffrn_reflns_av_sigmaI/netI 0.0778
_diffrn_reflns_limit_h_max 13
_diffrn_reflns_limit_h_min -14
_diffrn_reflns_limit_k_max 16
_diffrn_reflns_limit_k_min -15
_diffrn_reflns_limit_l_max 18
_diffrn_reflns_limit_l_min -18
_diffrn_reflns_number 23447
_diffrn_reflns_theta_full 25.00
_diffrn_reflns_theta_max 25.00
_diffrn_reflns_theta_min 3.09
_exptl_absorpt_coefficient_mu 0.525
_exptl_absorpt_correction_T_max 0.9023
_exptl_absorpt_correction_T_min 0.7436
_exptl_absorpt_correction_type multi-scan
_exptl_absorpt_process_details 'Jacobson, R. (1998) Private communication '
_exptl_crystal_colour 'Greenish Yellow'
_exptl_crystal_density_diffrn 1.359
_exptl_crystal_density_method 'not measured'
_exptl_crystal_description Block
_exptl_crystal_F_000 1068
_exptl_crystal_size_max 0.60
_exptl_crystal_size_mid 0.40
_exptl_crystal_size_min 0.20
_refine_diff_density_max 0.459
_refine_diff_density_min -0.411
_refine_diff_density_rms 0.072
_refine_ls_extinction_coef 0.0013(3)
_refine_ls_extinction_expression Fc^*^=kFc[1+0.001xFc^2^\l^3^/sin(2\q)]^-1/4^
_refine_ls_extinction_method SHELXL
_refine_ls_goodness_of_fit_ref 1.020
_refine_ls_hydrogen_treatment mixed
_refine_ls_matrix_type full
_refine_ls_number_parameters 630
_refine_ls_number_reflns 8824
_refine_ls_number_restraints 35
_refine_ls_restrained_S_all 1.026
_refine_ls_R_factor_all 0.1324
_refine_ls_R_factor_gt 0.0922
_refine_ls_shift/su_max 0.000
_refine_ls_shift/su_mean 0.000
_refine_ls_structure_factor_coef Fsqd
_refine_ls_weighting_details 'calc w=1/[\s^2^(Fo^2^)+(0.0001P)^2^+10.0000P] where P=(Fo^2^+2Fc^2^)/3'
_refine_ls_weighting_scheme calc
_refine_ls_wR_factor_gt 0.1449
_refine_ls_wR_factor_ref 0.1636
_reflns_number_gt 6152
_reflns_number_total 8824
_reflns_threshold_expression >2sigma(I)
_cod_data_source_file ic500390j_si_002.cif
_cod_data_source_block l
_cod_depositor_comments 'Adding full bibliography for 4340027--4340028.cif.'
_cod_original_cell_volume 2522.8(11)
_cod_original_sg_symbol_Hall '-P 1  '
_cod_original_sg_symbol_H-M 'P -1 '
_cod_database_code 4340027

loop_
_symmetry_equiv_pos_as_xyz
'x, y, z'
'-x, -y, -z'

loop_
_atom_site_label
_atom_site_type_symbol
_atom_site_fract_x
_atom_site_fract_y
_atom_site_fract_z
_atom_site_U_iso_or_equiv
_atom_site_adp_type
_atom_site_occupancy
_atom_site_symmetry_multiplicity
_atom_site_calc_flag
_atom_site_refinement_flags
Ti1 Ti 0.35184(8) 0.01149(8) 0.08740(7) 0.0428(3) Uani 1 1 d .
Ti2 Ti 0.58403(8) -0.02252(8) 0.12449(7) 0.0453(3) Uani 1 1 d .
Ti3 Ti 0.59493(8) 0.17247(8) 0.07173(7) 0.0452(3) Uani 1 1 d .
O1 O 0.2152(3) -0.1051(3) 0.0685(3) 0.0500(10) Uani 1 1 d .
O2 O 0.7380(3) 0.2407(3) 0.0358(3) 0.0521(10) Uani 1 1 d .
O3 O 0.3513(3) -0.0001(3) 0.2160(3) 0.0534(10) Uani 1 1 d .
O4 O 0.5149(3) -0.0323(3) 0.2379(3) 0.0565(11) Uani 1 1 d .
O5 O 0.6958(3) 0.2318(3) 0.1946(3) 0.0584(11) Uani 1 1 d .
O6 O 0.6862(3) 0.0918(4) 0.2326(3) 0.0604(11) Uani 1 1 d .
O7 O 0.2785(3) 0.1100(3) 0.1157(3) 0.0556(11) Uani 1 1 d .
O8 O 0.3436(3) -0.0329(3) -0.0416(2) 0.0407(9) Uani 1 1 d .
O9 O 0.4499(3) -0.1043(3) 0.0556(2) 0.0420(9) Uani 1 1 d .
O10 O 0.4969(3) 0.0949(3) 0.1249(2) 0.0422(9) Uani 1 1 d .
O11 O 0.6573(3) -0.1179(3) 0.1164(3) 0.0614(11) Uani 1 1 d .
O12 O 0.5441(3) 0.2865(3) 0.0938(3) 0.0581(11) Uani 1 1 d .
C1 C 0.1263(5) -0.2029(6) 0.1955(5) 0.074(2) Uani 1 1 d .
H1 H 0.1878 -0.1537 0.1958 0.089 Uiso 1 1 calc R
C2 C 0.0947(7) -0.2076(8) 0.2765(6) 0.100(3) Uani 1 1 d .
H2 H 0.1355 -0.1624 0.3316 0.120 Uiso 1 1 calc R
C3 C 0.0016(7) -0.2797(9) 0.2776(7) 0.108(3) Uani 1 1 d .
H3 H -0.0196 -0.2807 0.3337 0.130 Uiso 1 1 calc R
C4 C -0.0578(7) -0.3472(7) 0.1999(7) 0.091(3) Uani 1 1 d .
H4 H -0.1187 -0.3952 0.2028 0.109 Uiso 1 1 calc R
C5 C -0.0292(5) -0.3469(6) 0.1126(5) 0.0651(19) Uani 1 1 d .
C6 C 0.0662(5) -0.2727(5) 0.1104(5) 0.0577(16) Uani 1 1 d .
C7 C 0.0543(6) -0.3459(6) -0.1472(5) 0.073(2) Uani 1 1 d .
H7 H 0.1166 -0.3017 -0.1532 0.087 Uiso 1 1 calc R
C8 C -0.0122(6) -0.4126(6) -0.2237(5) 0.089(2) Uani 1 1 d .
H8 H 0.0040 -0.4120 -0.2811 0.107 Uiso 1 1 calc R
C9 C -0.1056(7) -0.4826(6) -0.2172(7) 0.098(3) Uani 1 1 d .
H9 H -0.1497 -0.5286 -0.2703 0.118 Uiso 1 1 calc R
C10 C -0.1312(6) -0.4833(6) -0.1355(7) 0.087(2) Uani 1 1 d .
H10 H -0.1930 -0.5302 -0.1324 0.104 Uiso 1 1 calc R
C11 C -0.0656(5) -0.4136(5) -0.0529(5) 0.0638(18) Uani 1 1 d .
C12 C 0.0308(5) -0.3423(5) -0.0583(5) 0.0541(16) Uani 1 1 d .
C13 C -0.0909(6) -0.4145(5) 0.0313(6) 0.072(2) Uani 1 1 d .
H13 H -0.1520 -0.4625 0.0339 0.087 Uiso 1 1 calc R
C14 C 0.0948(4) -0.2735(4) 0.0235(4) 0.0476(14) Uani 1 1 d .
C15 C 0.1980(5) -0.2006(5) 0.0187(4) 0.0498(15) Uani 1 1 d .
C16 C 0.4046(6) -0.2327(7) 0.2606(6) 0.086(2) Uani 1 1 d .
H16 H 0.4189 -0.2185 0.2078 0.103 Uiso 1 1 calc R
C17 C 0.4001(7) -0.3314(8) 0.2594(8) 0.114(3) Uani 1 1 d .
H17 H 0.4112 -0.3834 0.2064 0.137 Uiso 1 1 calc R
C18 C 0.3787(9) -0.3536(10) 0.3384(10) 0.137(5) Uani 1 1 d U
H18 H 0.3763 -0.4206 0.3375 0.164 Uiso 1 1 calc R
C19 C 0.3617(8) -0.2805(10) 0.4152(9) 0.125(4) Uani 1 1 d U
H19 H 0.3486 -0.2976 0.4668 0.149 Uiso 1 1 calc R
C20 C 0.3632(6) -0.1761(9) 0.4199(7) 0.094(3) Uani 1 1 d .
C21 C 0.3879(5) -0.1511(7) 0.3403(5) 0.072(2) Uani 1 1 d .
C22 C 0.3751(7) 0.1297(8) 0.4261(5) 0.094(3) Uani 1 1 d .
H22 H 0.3908 0.1477 0.3754 0.113 Uiso 1 1 calc R
C23 C 0.3571(8) 0.2042(10) 0.5051(7) 0.133(4) Uani 1 1 d .
H23 H 0.3618 0.2723 0.5081 0.159 Uiso 1 1 calc R
C24 C 0.3314(11) 0.1767(13) 0.5819(8) 0.149(6) Uani 1 1 d .
H24 H 0.3159 0.2265 0.6344 0.179 Uiso 1 1 calc R
C25 C 0.3289(10) 0.0810(13) 0.5808(8) 0.149(6) Uani 1 1 d .
H25 H 0.3160 0.0667 0.6337 0.178 Uiso 1 1 calc R
C26 C 0.3454(7) 0.0004(10) 0.5009(6) 0.100(3) Uani 1 1 d .
C27 C 0.3704(5) 0.0270(7) 0.4204(5) 0.075(2) Uani 1 1 d .
C28 C 0.3450(7) -0.0984(12) 0.4960(8) 0.117(4) Uani 1 1 d .
H28 H 0.3313 -0.1142 0.5482 0.141 Uiso 1 1 calc R
C29 C 0.3899(5) -0.0506(6) 0.3426(4) 0.0627(18) Uani 1 1 d .
C30 C 0.4215(5) -0.0254(5) 0.2596(4) 0.0556(16) Uani 1 1 d .
C31 C 0.6676(10) 0.3769(7) 0.3722(6) 0.112(3) Uani 1 1 d .
H31 H 0.6203 0.3355 0.3195 0.134 Uiso 1 1 calc R
C32 C 0.6418(13) 0.4671(8) 0.4292(7) 0.168(5) Uani 1 1 d U
H32 H 0.5797 0.4871 0.4141 0.201 Uiso 1 1 calc R
C33 C 0.7125(15) 0.5295(9) 0.5120(8) 0.163(5) Uani 1 1 d U
H33 H 0.6960 0.5897 0.5527 0.196 Uiso 1 1 calc R
C34 C 0.8084(13) 0.4975(11) 0.5307(9) 0.163(6) Uani 1 1 d U
H34 H 0.8553 0.5399 0.5834 0.195 Uiso 1 1 calc R
C35 C 0.8346(12) 0.4108(9) 0.4773(7) 0.126(5) Uani 1 1 d U
C36 C 0.7620(9) 0.3440(7) 0.3898(5) 0.096(3) Uani 1 1 d .
C37 C 0.9079(8) 0.1269(11) 0.3130(7) 0.128(4) Uani 1 1 d .
H37 H 0.8668 0.0837 0.2574 0.154 Uiso 1 1 calc R
C38 C 0.9961(9) 0.0976(13) 0.3433(9) 0.179(6) Uani 1 1 d .
H38 H 1.0127 0.0340 0.3107 0.214 Uiso 1 1 calc R
C39 C 1.0596(13) 0.1665(17) 0.4245(11) 0.202(10) Uani 1 1 d .
H39 H 1.1197 0.1469 0.4439 0.243 Uiso 1 1 calc R
C40 C 1.0408(11) 0.2578(14) 0.4760(9) 0.153(7) Uani 1 1 d .
H40 H 1.0869 0.3015 0.5288 0.184 Uiso 1 1 calc R
C41 C 0.9475(9) 0.2862(12) 0.4473(7) 0.129(5) Uani 1 1 d .
C42 C 0.8788(7) 0.2202(8) 0.3640(5) 0.090(3) Uani 1 1 d .
C43 C 0.9235(12) 0.3745(11) 0.4986(8) 0.135(6) Uani 1 1 d .
H43 H 0.9690 0.4153 0.5525 0.162 Uiso 1 1 calc R
C44 C 0.7891(6) 0.2539(6) 0.3382(5) 0.075(2) Uani 1 1 d .
C45 C 0.7185(5) 0.1852(6) 0.2485(4) 0.0626(18) Uani 1 1 d .
C46 C 0.2154(14) 0.1772(13) 0.1671(11) 0.223(8) Uani 1 1 d U
H46 H 0.2225 0.2183 0.1274 0.267 Uiso 1 1 calc R
C47 C 0.0989(13) 0.1288(15) 0.1320(13) 0.268(9) Uani 1 1 d U
H47A H 0.0787 0.0641 0.1418 0.403 Uiso 1 1 calc R
H47B H 0.0881 0.1158 0.0674 0.403 Uiso 1 1 calc R
H47C H 0.0546 0.1752 0.1640 0.403 Uiso 1 1 calc R
C48 C 0.2644(18) 0.2550(13) 0.2376(10) 0.316(11) Uani 1 1 d U
H48A H 0.2387 0.2467 0.2922 0.473 Uiso 1 1 calc R
H48B H 0.2501 0.3181 0.2335 0.473 Uiso 1 1 calc R
H48C H 0.3414 0.2587 0.2401 0.473 Uiso 1 1 calc R
C49 C 0.7300(8) -0.1807(10) 0.1068(11) 0.183(7) Uani 1 1 d .
H49 H 0.7104 -0.2255 0.0419 0.219 Uiso 1 1 calc R
C50 C 0.7030(9) -0.2557(9) 0.1489(10) 0.180(6) Uani 1 1 d .
H50A H 0.7508 -0.2349 0.2047 0.270 Uiso 1 1 calc R
H50B H 0.7110 -0.3224 0.1077 0.270 Uiso 1 1 calc R
H50C H 0.6290 -0.2605 0.1627 0.270 Uiso 1 1 calc R
C51 C 0.8389(7) -0.1334(8) 0.1051(9) 0.158(5) Uani 1 1 d .
H51A H 0.8405 -0.0810 0.0786 0.236 Uiso 1 1 calc R
H51B H 0.8752 -0.1852 0.0690 0.236 Uiso 1 1 calc R
H51C H 0.8752 -0.1017 0.1667 0.236 Uiso 1 1 calc R
C52 C 0.5467(12) 0.3873(7) 0.0960(8) 0.146(5) Uani 1 1 d .
H52 H 0.4710 0.3946 0.0930 0.175 Uiso 1 1 calc R
C53 C 0.5908(12) 0.4001(10) 0.0127(10) 0.204(7) Uani 1 1 d .
H53A H 0.6627 0.3868 0.0100 0.307 Uiso 1 1 calc R
H53B H 0.5939 0.4700 0.0154 0.307 Uiso 1 1 calc R
H53C H 0.5442 0.3516 -0.0412 0.307 Uiso 1 1 calc R
C54 C 0.6010(19) 0.4650(10) 0.1731(11) 0.320(14) Uani 1 1 d .
H54A H 0.5588 0.4688 0.2236 0.481 Uiso 1 1 calc R
H54B H 0.6127 0.5302 0.1638 0.481 Uiso 1 1 calc R
H54C H 0.6700 0.4510 0.1867 0.481 Uiso 1 1 calc R

loop_
_atom_site_aniso_label
_atom_site_aniso_U_11
_atom_site_aniso_U_22
_atom_site_aniso_U_33
_atom_site_aniso_U_23
_atom_site_aniso_U_13
_atom_site_aniso_U_12
Ti1 0.0439(6) 0.0439(6) 0.0408(6) 0.0147(5) 0.0038(5) 0.0116(5)
Ti2 0.0449(6) 0.0495(6) 0.0438(6) 0.0198(5) 0.0004(5) 0.0115(5)
Ti3 0.0459(6) 0.0412(6) 0.0440(6) 0.0122(5) 0.0017(5) 0.0068(5)
O1 0.047(2) 0.049(3) 0.050(2) 0.017(2) 0.0036(19) 0.0062(19)
O2 0.047(2) 0.051(2) 0.053(3) 0.017(2) 0.003(2) 0.003(2)
O3 0.055(2) 0.067(3) 0.042(2) 0.024(2) 0.0062(19) 0.013(2)
O4 0.050(3) 0.077(3) 0.046(2) 0.031(2) 0.001(2) 0.008(2)
O5 0.058(3) 0.055(3) 0.043(2) 0.007(2) -0.008(2) -0.007(2)
O6 0.060(3) 0.065(3) 0.046(3) 0.020(2) -0.010(2) -0.005(2)
O7 0.056(2) 0.053(3) 0.059(3) 0.016(2) 0.013(2) 0.022(2)
O8 0.045(2) 0.045(2) 0.035(2) 0.0168(17) 0.0015(16) 0.0105(17)
O9 0.044(2) 0.045(2) 0.038(2) 0.0180(17) -0.0030(17) 0.0086(17)
O10 0.039(2) 0.035(2) 0.045(2) 0.0071(17) 0.0077(17) 0.0052(16)
O11 0.059(3) 0.067(3) 0.075(3) 0.038(2) 0.009(2) 0.029(2)
O12 0.068(3) 0.034(2) 0.071(3) 0.014(2) 0.013(2) 0.016(2)
C1 0.055(4) 0.105(6) 0.069(5) 0.046(5) 0.007(4) 0.008(4)
C2 0.082(6) 0.151(9) 0.071(5) 0.058(6) 0.009(4) 0.004(6)
C3 0.088(6) 0.172(10) 0.103(7) 0.094(8) 0.034(6) 0.029(7)
C4 0.070(5) 0.120(8) 0.119(8) 0.083(7) 0.028(5) 0.024(5)
C5 0.060(4) 0.073(5) 0.090(5) 0.053(4) 0.026(4) 0.027(4)
C6 0.042(3) 0.070(4) 0.073(5) 0.039(4) 0.010(3) 0.015(3)
C7 0.059(4) 0.076(5) 0.069(5) 0.019(4) -0.007(4) -0.001(4)
C8 0.080(5) 0.089(6) 0.074(5) 0.015(5) -0.012(4) -0.006(5)
C9 0.073(6) 0.080(6) 0.103(7) 0.005(5) -0.019(5) -0.011(5)
C10 0.061(5) 0.068(5) 0.113(7) 0.024(5) -0.004(5) -0.005(4)
C11 0.050(4) 0.046(4) 0.090(5) 0.020(4) 0.000(4) 0.007(3)
C12 0.048(4) 0.045(4) 0.066(4) 0.018(3) 0.002(3) 0.008(3)
C13 0.054(4) 0.058(4) 0.111(7) 0.039(5) 0.011(4) 0.009(4)
C14 0.043(3) 0.046(3) 0.057(4) 0.023(3) 0.005(3) 0.010(3)
C15 0.043(3) 0.058(4) 0.049(4) 0.025(3) -0.004(3) 0.002(3)
C16 0.076(5) 0.081(6) 0.101(7) 0.051(5) -0.011(5) -0.008(5)
C17 0.096(7) 0.094(7) 0.151(10) 0.061(7) -0.014(6) -0.005(6)
C18 0.103(7) 0.131(10) 0.189(13) 0.107(9) -0.026(9) -0.029(7)
C19 0.094(6) 0.160(11) 0.153(10) 0.127(9) -0.013(8) -0.022(8)
C20 0.052(5) 0.143(9) 0.105(7) 0.084(7) -0.001(5) -0.006(5)
C21 0.054(4) 0.103(6) 0.066(5) 0.052(5) 0.001(4) -0.007(4)
C22 0.092(6) 0.118(8) 0.057(5) 0.005(5) 0.000(4) 0.041(6)
C23 0.116(8) 0.181(11) 0.089(7) 0.012(8) 0.000(6) 0.076(8)
C24 0.121(9) 0.248(18) 0.061(7) 0.009(10) 0.012(6) 0.088(12)
C25 0.117(9) 0.275(19) 0.058(7) 0.045(10) 0.027(6) 0.081(12)
C26 0.064(5) 0.193(11) 0.055(5) 0.056(7) 0.008(4) 0.031(6)
C27 0.056(4) 0.120(7) 0.048(4) 0.029(5) 0.002(3) 0.019(4)
C28 0.069(6) 0.214(14) 0.097(8) 0.103(10) 0.008(5) 0.011(8)
C29 0.049(4) 0.099(6) 0.045(4) 0.039(4) 0.002(3) 0.005(4)
C30 0.062(4) 0.056(4) 0.039(3) 0.017(3) -0.007(3) -0.005(3)
C31 0.194(12) 0.066(6) 0.063(6) 0.012(5) 0.027(7) 0.020(7)
C32 0.318(16) 0.087(7) 0.086(7) 0.018(6) 0.036(9) 0.043(9)
C33 0.319(17) 0.069(7) 0.075(7) 0.006(5) 0.034(9) 0.018(9)
C34 0.250(14) 0.110(9) 0.075(7) 0.026(7) 0.004(9) -0.063(10)
C35 0.200(11) 0.087(7) 0.051(6) 0.024(5) 0.004(7) -0.057(8)
C36 0.148(9) 0.067(6) 0.047(5) 0.021(4) -0.011(5) -0.031(6)
C37 0.082(7) 0.217(14) 0.088(7) 0.064(8) 0.002(6) 0.025(8)
C38 0.087(8) 0.32(2) 0.151(11) 0.102(13) -0.010(8) 0.061(10)
C39 0.089(9) 0.36(3) 0.152(16) 0.125(16) -0.043(11) -0.008(15)
C40 0.088(9) 0.27(2) 0.086(9) 0.098(11) -0.035(7) -0.045(11)
C41 0.091(7) 0.194(13) 0.077(7) 0.072(8) -0.028(6) -0.058(8)
C42 0.063(5) 0.142(8) 0.048(5) 0.045(5) -0.015(4) -0.030(5)
C43 0.171(13) 0.135(11) 0.061(7) 0.044(7) -0.006(8) -0.060(10)
C44 0.079(5) 0.082(6) 0.043(4) 0.024(4) -0.007(4) -0.030(4)
C45 0.049(4) 0.092(6) 0.037(4) 0.021(4) 0.004(3) 0.000(4)
C46 0.207(13) 0.235(16) 0.201(14) -0.017(11) 0.026(12) 0.169(13)
C47 0.171(12) 0.37(2) 0.34(2) 0.154(17) 0.129(14) 0.165(15)
C48 0.51(3) 0.241(18) 0.145(14) -0.069(11) 0.003(15) 0.233(18)
C49 0.092(7) 0.179(11) 0.40(2) 0.217(14) 0.094(10) 0.082(8)
C50 0.177(11) 0.175(12) 0.307(17) 0.187(13) 0.106(12) 0.113(10)
C51 0.080(7) 0.143(10) 0.288(16) 0.113(11) 0.040(8) 0.045(7)
C52 0.267(15) 0.063(6) 0.127(9) 0.043(7) 0.050(10) 0.061(8)
C53 0.281(19) 0.163(13) 0.236(17) 0.134(13) 0.068(14) 0.077(12)
C54 0.66(4) 0.067(8) 0.185(16) 0.006(10) -0.06(2) 0.059(15)

loop_
_atom_type_symbol
_atom_type_description
_atom_type_scat_dispersion_real
_atom_type_scat_dispersion_imag
_atom_type_scat_source
C C 0.0033 0.0016 'International Tables Vol C Tables 4.2.6.8 and 6.1.1.4'
H H 0.0000 0.0000 'International Tables Vol C Tables 4.2.6.8 and 6.1.1.4'
O O 0.0106 0.0060 'International Tables Vol C Tables 4.2.6.8 and 6.1.1.4'
Ti Ti 0.2776 0.4457 'International Tables Vol C Tables 4.2.6.8 and 6.1.1.4'

loop_
_geom_angle_atom_site_label_1
_geom_angle_atom_site_label_2
_geom_angle_atom_site_label_3
_geom_angle
_geom_angle_site_symmetry_1
_geom_angle_site_symmetry_3
O7 Ti1 O8 103.03(17) . .
O7 Ti1 O10 99.84(17) . .
O8 Ti1 O10 102.18(15) . .
O7 Ti1 O1 93.43(17) . .
O8 Ti1 O1 87.04(15) . .
O10 Ti1 O1 161.58(16) . .
O7 Ti1 O3 93.64(18) . .
O8 Ti1 O3 158.24(16) . .
O10 Ti1 O3 88.42(16) . .
O1 Ti1 O3 77.97(15) . .
O7 Ti1 O9 177.13(17) . .
O8 Ti1 O9 78.05(14) . .
O10 Ti1 O9 77.31(14) . .
O1 Ti1 O9 89.27(15) . .
O3 Ti1 O9 85.98(15) . .
O7 Ti1 Ti3 144.81(14) . 2_655
O8 Ti1 Ti3 43.08(11) . 2_655
O10 Ti1 Ti3 97.52(11) . 2_655
O1 Ti1 Ti3 78.23(11) . 2_655
O3 Ti1 Ti3 117.28(12) . 2_655
O9 Ti1 Ti3 36.91(9) . 2_655
O7 Ti1 Ti2 140.61(14) . .
O8 Ti1 Ti2 97.94(11) . .
O10 Ti1 Ti2 42.67(11) . .
O1 Ti1 Ti2 120.84(12) . .
O3 Ti1 Ti2 76.93(11) . .
O9 Ti1 Ti2 36.56(9) . .
Ti3 Ti1 Ti2 67.74(4) 2_655 .
O11 Ti2 O9 101.38(18) . .
O11 Ti2 O8 97.96(18) . 2_655
O9 Ti2 O8 103.63(15) . 2_655
O11 Ti2 O4 94.69(19) . .
O9 Ti2 O4 86.79(16) . .
O8 Ti2 O4 161.62(17) 2_655 .
O11 Ti2 O6 95.1(2) . .
O9 Ti2 O6 157.03(17) . .
O8 Ti2 O6 89.71(16) 2_655 .
O4 Ti2 O6 75.89(17) . .
O11 Ti2 O10 175.86(18) . .
O9 Ti2 O10 78.13(14) . .
O8 Ti2 O10 78.23(14) 2_655 .
O4 Ti2 O10 89.40(15) . .
O6 Ti2 O10 86.60(16) . .
O11 Ti2 Ti3 139.79(15) . .
O9 Ti2 Ti3 98.77(11) . .
O8 Ti2 Ti3 43.19(11) 2_655 .
O4 Ti2 Ti3 120.97(13) . .
O6 Ti2 Ti3 78.09(13) . .
O10 Ti2 Ti3 36.92(9) . .
O11 Ti2 Ti1 143.42(15) . .
O9 Ti2 Ti1 43.00(11) . .
O8 Ti2 Ti1 99.03(11) 2_655 .
O4 Ti2 Ti1 78.12(12) . .
O6 Ti2 Ti1 117.14(13) . .
O10 Ti2 Ti1 37.07(9) . .
Ti3 Ti2 Ti1 68.51(3) . .
O12 Ti3 O9 100.53(18) . 2_655
O12 Ti3 O10 102.29(17) . .
O9 Ti3 O10 103.31(15) 2_655 .
O12 Ti3 O2 91.57(18) . .
O9 Ti3 O2 86.59(15) 2_655 .
O10 Ti3 O2 161.00(16) . .
O12 Ti3 O5 94.07(19) . .
O9 Ti3 O5 158.98(17) 2_655 .
O10 Ti3 O5 88.08(16) . .
O2 Ti3 O5 77.92(16) . .
O12 Ti3 O8 178.70(17) . 2_655
O9 Ti3 O8 78.22(14) 2_655 2_655
O10 Ti3 O8 78.41(14) . 2_655
O2 Ti3 O8 88.00(15) . 2_655
O5 Ti3 O8 87.04(15) . 2_655
O12 Ti3 Ti1 142.01(15) . 2_655
O9 Ti3 Ti1 43.47(11) 2_655 2_655
O10 Ti3 Ti1 98.82(11) . 2_655
O2 Ti3 Ti1 77.07(12) . 2_655
O5 Ti3 Ti1 117.99(13) . 2_655
O8 Ti3 Ti1 36.69(9) 2_655 2_655
O12 Ti3 Ti2 143.69(14) . .
O9 Ti3 Ti2 98.80(11) 2_655 .
O10 Ti3 Ti2 43.03(11) . .
O2 Ti3 Ti2 120.08(12) . .
O5 Ti3 Ti2 77.37(12) . .
O8 Ti3 Ti2 37.28(9) 2_655 .
Ti1 Ti3 Ti2 68.39(4) 2_655 .
C15 O1 Ti1 129.0(4) . .
C15 O2 Ti3 130.6(4) 2_655 .
C30 O3 Ti1 129.2(4) . .
C30 O4 Ti2 130.1(4) . .
C45 O5 Ti3 129.2(4) . .
C45 O6 Ti2 130.5(4) . .
C46 O7 Ti1 158.3(9) . .
Ti1 O8 Ti2 134.0(2) . 2_655
Ti1 O8 Ti3 100.23(15) . 2_655
Ti2 O8 Ti3 99.53(15) 2_655 2_655
Ti3 O9 Ti2 133.2(2) 2_655 .
Ti3 O9 Ti1 99.62(15) 2_655 .
Ti2 O9 Ti1 100.44(16) . .
Ti3 O10 Ti1 134.1(2) . .
Ti3 O10 Ti2 100.04(15) . .
Ti1 O10 Ti2 100.26(15) . .
C49 O11 Ti2 169.5(5) . .
C52 O12 Ti3 154.8(6) . .
C2 C1 C6 120.6(7) . .
C2 C1 H1 119.7 . .
C6 C1 H1 119.7 . .
C1 C2 C3 120.6(8) . .
C1 C2 H2 119.7 . .
C3 C2 H2 119.7 . .
C4 C3 C2 121.4(8) . .
C4 C3 H3 119.3 . .
C2 C3 H3 119.3 . .
C3 C4 C5 121.0(8) . .
C3 C4 H4 119.5 . .
C5 C4 H4 119.5 . .
C13 C5 C4 122.0(7) . .
C13 C5 C6 119.9(6) . .
C4 C5 C6 118.1(7) . .
C14 C6 C1 123.9(6) . .
C14 C6 C5 117.9(6) . .
C1 C6 C5 118.3(6) . .
C8 C7 C12 121.4(7) . .
C8 C7 H7 119.3 . .
C12 C7 H7 119.3 . .
C7 C8 C9 120.7(8) . .
C7 C8 H8 119.6 . .
C9 C8 H8 119.6 . .
C10 C9 C8 120.5(8) . .
C10 C9 H9 119.7 . .
C8 C9 H9 119.7 . .
C9 C10 C11 121.1(8) . .
C9 C10 H10 119.5 . .
C11 C10 H10 119.5 . .
C13 C11 C10 121.4(7) . .
C13 C11 C12 119.4(6) . .
C10 C11 C12 119.2(7) . .
C14 C12 C7 124.1(6) . .
C14 C12 C11 118.9(6) . .
C7 C12 C11 117.0(6) . .
C11 C13 C5 122.5(7) . .
C11 C13 H13 118.7 . .
C5 C13 H13 118.7 . .
C12 C14 C6 121.4(6) . .
C12 C14 C15 119.4(5) . .
C6 C14 C15 119.2(5) . .
O2 C15 O1 124.3(5) 2_655 .
O2 C15 C14 116.6(6) 2_655 .
O1 C15 C14 119.1(6) . .
C17 C16 C21 122.0(9) . .
C17 C16 H16 119.0 . .
C21 C16 H16 119.0 . .
C16 C17 C18 119.5(11) . .
C16 C17 H17 120.2 . .
C18 C17 H17 120.2 . .
C19 C18 C17 121.4(12) . .
C19 C18 H18 119.3 . .
C17 C18 H18 119.3 . .
C18 C19 C20 121.5(11) . .
C18 C19 H19 119.2 . .
C20 C19 H19 119.2 . .
C28 C20 C21 117.8(10) . .
C28 C20 C19 124.2(10) . .
C21 C20 C19 117.9(10) . .
C29 C21 C16 123.0(6) . .
C29 C21 C20 119.3(8) . .
C16 C21 C20 117.6(8) . .
C23 C22 C27 121.3(10) . .
C23 C22 H22 119.3 . .
C27 C22 H22 119.3 . .
C22 C23 C24 119.5(12) . .
C22 C23 H23 120.2 . .
C24 C23 H23 120.2 . .
C25 C24 C23 121.4(13) . .
C25 C24 H24 119.3 . .
C23 C24 H24 119.3 . .
C24 C25 C26 121.6(13) . .
C24 C25 H25 119.2 . .
C26 C25 H25 119.2 . .
C28 C26 C25 124.1(11) . .
C28 C26 C27 118.1(9) . .
C25 C26 C27 117.7(12) . .
C29 C27 C22 123.5(7) . .
C29 C27 C26 118.2(9) . .
C22 C27 C26 118.4(9) . .
C26 C28 C20 124.6(9) . .
C26 C28 H28 117.7 . .
C20 C28 H28 117.7 . .
C27 C29 C21 121.9(7) . .
C27 C29 C30 120.0(7) . .
C21 C29 C30 117.9(6) . .
O4 C30 O3 124.8(6) . .
O4 C30 C29 117.2(6) . .
O3 C30 C29 118.0(6) . .
C32 C31 C36 123.4(11) . .
C32 C31 H31 118.3 . .
C36 C31 H31 118.3 . .
C31 C32 C33 118.6(14) . .
C31 C32 H32 120.7 . .
C33 C32 H32 120.7 . .
C34 C33 C32 118.7(13) . .
C34 C33 H33 120.7 . .
C32 C33 H33 120.7 . .
C35 C34 C33 123.7(15) . .
C35 C34 H34 118.1 . .
C33 C34 H34 118.1 . .
C34 C35 C43 124.2(14) . .
C34 C35 C36 118.6(15) . .
C43 C35 C36 117.1(12) . .
C44 C36 C31 125.8(8) . .
C44 C36 C35 117.2(11) . .
C31 C36 C35 116.8(11) . .
C38 C37 C42 121.5(12) . .
C38 C37 H37 119.2 . .
C42 C37 H37 119.2 . .
C37 C38 C39 118.0(16) . .
C37 C38 H38 121.0 . .
C39 C38 H38 121.0 . .
C40 C39 C38 125.0(18) . .
C40 C39 H39 117.5 . .
C38 C39 H39 117.5 . .
C39 C40 C41 117.3(15) . .
C39 C40 H40 121.4 . .
C41 C40 H40 121.4 . .
C43 C41 C40 119.2(13) . .
C43 C41 C42 119.7(13) . .
C40 C41 C42 121.1(14) . .
C37 C42 C44 124.6(8) . .
C37 C42 C41 117.1(11) . .
C44 C42 C41 118.3(11) . .
C41 C43 C35 124.4(13) . .
C41 C43 H43 117.8 . .
C35 C43 H43 117.8 . .
C36 C44 C42 123.2(8) . .
C36 C44 C45 118.6(8) . .
C42 C44 C45 118.2(8) . .
O6 C45 O5 124.7(6) . .
O6 C45 C44 119.3(6) . .
O5 C45 C44 116.0(7) . .
C48 C46 O7 117.3(15) . .
C48 C46 C47 133.8(15) . .
O7 C46 C47 108.1(13) . .
C48 C46 H46 92.9 . .
O7 C46 H46 92.9 . .
C47 C46 H46 92.9 . .
C46 C47 H47A 109.5 . .
C46 C47 H47B 109.5 . .
H47A C47 H47B 109.5 . .
C46 C47 H47C 109.5 . .
H47A C47 H47C 109.5 . .
H47B C47 H47C 109.5 . .
C46 C48 H48A 109.5 . .
C46 C48 H48B 109.5 . .
H48A C48 H48B 109.5 . .
C46 C48 H48C 109.5 . .
H48A C48 H48C 109.5 . .
H48B C48 H48C 109.5 . .
O11 C49 C51 115.5(9) . .
O11 C49 C50 113.3(9) . .
C51 C49 C50 121.8(10) . .
O11 C49 H49 100.3 . .
C51 C49 H49 100.3 . .
C50 C49 H49 100.3 . .
C49 C50 H50A 109.5 . .
C49 C50 H50B 109.5 . .
H50A C50 H50B 109.5 . .
C49 C50 H50C 109.5 . .
H50A C50 H50C 109.5 . .
H50B C50 H50C 109.5 . .
C49 C51 H51A 109.5 . .
C49 C51 H51B 109.5 . .
H51A C51 H51B 109.5 . .
C49 C51 H51C 109.5 . .
H51A C51 H51C 109.5 . .
H51B C51 H51C 109.5 . .
C54 C52 O12 114.9(11) . .
C54 C52 C53 110.6(14) . .
O12 C52 C53 110.0(9) . .
C54 C52 H52 107.0 . .
O12 C52 H52 107.0 . .
C53 C52 H52 107.0 . .
C52 C53 H53A 109.5 . .
C52 C53 H53B 109.5 . .
H53A C53 H53B 109.5 . .
C52 C53 H53C 109.5 . .
H53A C53 H53C 109.5 . .
H53B C53 H53C 109.5 . .
C52 C54 H54A 109.5 . .
C52 C54 H54B 109.5 . .
H54A C54 H54B 109.5 . .
C52 C54 H54C 109.5 . .
H54A C54 H54C 109.5 . .
H54B C54 H54C 109.5 . .

loop_
_geom_bond_atom_site_label_1
_geom_bond_atom_site_label_2
_geom_bond_distance
_geom_bond_site_symmetry_2
Ti1 O7 1.750(4) .
Ti1 O8 1.883(3) .
Ti1 O10 1.912(3) .
Ti1 O1 2.061(4) .
Ti1 O3 2.073(4) .
Ti1 O9 2.165(4) .
Ti1 Ti3 3.1020(15) 2_655
Ti1 Ti2 3.1211(15) .
Ti2 O11 1.743(4) .
Ti2 O9 1.890(3) .
Ti2 O8 1.905(3) 2_655
Ti2 O4 2.040(4) .
Ti2 O6 2.054(4) .
Ti2 O10 2.150(4) .
Ti2 Ti3 3.1021(16) .
Ti3 O12 1.768(4) .
Ti3 O9 1.889(3) 2_655
Ti3 O10 1.893(4) .
Ti3 O2 2.064(4) .
Ti3 O5 2.069(4) .
Ti3 O8 2.153(4) 2_655
Ti3 Ti1 3.1021(15) 2_655
O1 C15 1.263(7) .
O2 C15 1.260(7) 2_655
O3 C30 1.273(7) .
O4 C30 1.249(7) .
O5 C45 1.288(8) .
O6 C45 1.225(8) .
O7 C46 1.408(11) .
O8 Ti2 1.905(3) 2_655
O8 Ti3 2.153(4) 2_655
O9 Ti3 1.889(4) 2_655
O11 C49 1.369(9) .
O12 C52 1.397(9) .
C1 C2 1.360(9) .
C1 C6 1.423(9) .
C1 H1 0.9300 .
C2 C3 1.396(11) .
C2 H2 0.9300 .
C3 C4 1.335(11) .
C3 H3 0.9300 .
C4 C5 1.427(10) .
C4 H4 0.9300 .
C5 C13 1.383(10) .
C5 C6 1.437(8) .
C6 C14 1.417(8) .
C7 C8 1.358(9) .
C7 C12 1.418(9) .
C7 H7 0.9300 .
C8 C9 1.409(11) .
C8 H8 0.9300 .
C9 C10 1.331(11) .
C9 H9 0.9300 .
C10 C11 1.424(10) .
C10 H10 0.9300 .
C11 C13 1.370(9) .
C11 C12 1.439(8) .
C12 C14 1.404(8) .
C13 H13 0.9300 .
C14 C15 1.510(8) .
C15 O2 1.260(7) 2_655
C16 C17 1.369(11) .
C16 C21 1.423(10) .
C16 H16 0.9300 .
C17 C18 1.398(14) .
C17 H17 0.9300 .
C18 C19 1.335(15) .
C18 H18 0.9300 .
C19 C20 1.438(14) .
C19 H19 0.9300 .
C20 C28 1.367(13) .
C20 C21 1.436(10) .
C21 C29 1.393(10) .
C22 C23 1.371(11) .
C22 C27 1.401(11) .
C22 H22 0.9300 .
C23 C24 1.415(16) .
C23 H23 0.9300 .
C24 C25 1.330(17) .
C24 H24 0.9300 .
C25 C26 1.417(15) .
C25 H25 0.9300 .
C26 C28 1.361(14) .
C26 C27 1.460(11) .
C27 C29 1.388(10) .
C28 H28 0.9300 .
C29 C30 1.507(8) .
C31 C32 1.378(12) .
C31 C36 1.408(13) .
C31 H31 0.9300 .
C32 C33 1.432(16) .
C32 H32 0.9300 .
C33 C34 1.423(18) .
C33 H33 0.9300 .
C34 C35 1.326(17) .
C34 H34 0.9300 .
C35 C43 1.392(17) .
C35 C36 1.504(12) .
C36 C44 1.359(12) .
C37 C38 1.380(13) .
C37 C42 1.402(13) .
C37 H37 0.9300 .
C38 C39 1.395(18) .
C38 H38 0.9300 .
C39 C40 1.33(2) .
C39 H39 0.9300 .
C40 C41 1.418(18) .
C40 H40 0.9300 .
C41 C43 1.320(16) .
C41 C42 1.436(12) .
C42 C44 1.404(11) .
C43 H43 0.9300 .
C44 C45 1.521(9) .
C46 C48 1.277(19) .
C46 C47 1.49(2) .
C46 H46 0.9800 .
C47 H47A 0.9600 .
C47 H47B 0.9600 .
C47 H47C 0.9600 .
C48 H48A 0.9600 .
C48 H48B 0.9600 .
C48 H48C 0.9600 .
C49 C51 1.407(12) .
C49 C50 1.420(12) .
C49 H49 0.9800 .
C50 H50A 0.9600 .
C50 H50B 0.9600 .
C50 H50C 0.9600 .
C51 H51A 0.9600 .
C51 H51B 0.9600 .
C51 H51C 0.9600 .
C52 C54 1.355(16) .
C52 C53 1.488(14) .
C52 H52 0.9800 .
C53 H53A 0.9600 .
C53 H53B 0.9600 .
C53 H53C 0.9600 .
C54 H54A 0.9600 .
C54 H54B 0.9600 .
C54 H54C 0.9600 .

loop_
_geom_torsion_atom_site_label_1
_geom_torsion_atom_site_label_2
_geom_torsion_atom_site_label_3
_geom_torsion_atom_site_label_4
_geom_torsion
_geom_torsion_site_symmetry_1
_geom_torsion_site_symmetry_4
O7 Ti1 Ti2 O11 164.3(3) . .
O8 Ti1 Ti2 O11 -73.8(3) . .
O10 Ti1 Ti2 O11 -173.1(3) . .
O1 Ti1 Ti2 O11 17.5(3) . .
O3 Ti1 Ti2 O11 84.7(3) . .
O9 Ti1 Ti2 O11 -16.4(3) . .
Ti3 Ti1 Ti2 O11 -42.4(2) 2_655 .
O7 Ti1 Ti2 O9 -179.3(3) . .
O8 Ti1 Ti2 O9 -57.38(19) . .
O10 Ti1 Ti2 O9 -156.8(2) . .
O1 Ti1 Ti2 O9 33.9(2) . .
O3 Ti1 Ti2 O9 101.10(19) . .
Ti3 Ti1 Ti2 O9 -26.03(15) 2_655 .
O7 Ti1 Ti2 O8 -78.9(2) . 2_655
O8 Ti1 Ti2 O8 43.0(2) . 2_655
O10 Ti1 Ti2 O8 -56.43(19) . 2_655
O1 Ti1 Ti2 O8 134.25(17) . 2_655
O3 Ti1 Ti2 O8 -158.57(16) . 2_655
O9 Ti1 Ti2 O8 100.34(19) . 2_655
Ti3 Ti1 Ti2 O8 74.31(11) 2_655 2_655
O7 Ti1 Ti2 O4 82.6(3) . .
O8 Ti1 Ti2 O4 -155.52(17) . .
O10 Ti1 Ti2 O4 105.1(2) . .
O1 Ti1 Ti2 O4 -64.22(18) . .
O3 Ti1 Ti2 O4 2.96(17) . .
O9 Ti1 Ti2 O4 -98.1(2) . .
Ti3 Ti1 Ti2 O4 -124.16(13) 2_655 .
O7 Ti1 Ti2 O6 15.4(3) . .
O8 Ti1 Ti2 O6 137.30(18) . .
O10 Ti1 Ti2 O6 37.9(2) . .
O1 Ti1 Ti2 O6 -131.41(19) . .
O3 Ti1 Ti2 O6 -64.23(18) . .
O9 Ti1 Ti2 O6 -165.3(2) . .
Ti3 Ti1 Ti2 O6 168.65(14) 2_655 .
O7 Ti1 Ti2 O10 -22.5(3) . .
O8 Ti1 Ti2 O10 99.38(19) . .
O1 Ti1 Ti2 O10 -169.3(2) . .
O3 Ti1 Ti2 O10 -102.14(19) . .
O9 Ti1 Ti2 O10 156.8(2) . .
Ti3 Ti1 Ti2 O10 130.74(16) 2_655 .
O7 Ti1 Ti2 Ti3 -47.8(2) . .
O8 Ti1 Ti2 Ti3 74.10(11) . .
O10 Ti1 Ti2 Ti3 -25.29(15) . .
O1 Ti1 Ti2 Ti3 165.39(13) . .
O3 Ti1 Ti2 Ti3 -127.42(12) . .
O9 Ti1 Ti2 Ti3 131.48(16) . .
Ti3 Ti1 Ti2 Ti3 105.45(4) 2_655 .
O11 Ti2 Ti3 O12 -162.6(3) . .
O9 Ti2 Ti3 O12 77.9(3) . .
O8 Ti2 Ti3 O12 178.5(3) 2_655 .
O4 Ti2 Ti3 O12 -13.6(3) . .
O6 Ti2 Ti3 O12 -78.9(3) . .
O10 Ti2 Ti3 O12 21.4(3) . .
Ti1 Ti2 Ti3 O12 46.8(2) . .
O11 Ti2 Ti3 O9 75.9(3) . 2_655
O9 Ti2 Ti3 O9 -43.6(2) . 2_655
O8 Ti2 Ti3 O9 57.01(18) 2_655 2_655
O4 Ti2 Ti3 O9 -135.10(17) . 2_655
O6 Ti2 Ti3 O9 159.55(17) . 2_655
O10 Ti2 Ti3 O9 -100.10(19) . 2_655
Ti1 Ti2 Ti3 O9 -74.72(11) . 2_655
O11 Ti2 Ti3 O10 176.0(3) . .
O9 Ti2 Ti3 O10 56.51(19) . .
O8 Ti2 Ti3 O10 157.1(2) 2_655 .
O4 Ti2 Ti3 O10 -35.0(2) . .
O6 Ti2 Ti3 O10 -100.4(2) . .
Ti1 Ti2 Ti3 O10 25.38(15) . .
O11 Ti2 Ti3 O2 -15.3(3) . .
O9 Ti2 Ti3 O2 -134.74(17) . .
O8 Ti2 Ti3 O2 -34.1(2) 2_655 .
O4 Ti2 Ti3 O2 133.74(19) . .
O6 Ti2 Ti3 O2 68.40(18) . .
O10 Ti2 Ti3 O2 168.7(2) . .
Ti1 Ti2 Ti3 O2 -165.87(13) . .
O11 Ti2 Ti3 O5 -83.1(3) . .
O9 Ti2 Ti3 O5 157.45(16) . .
O8 Ti2 Ti3 O5 -101.95(19) 2_655 .
O4 Ti2 Ti3 O5 65.94(18) . .
O6 Ti2 Ti3 O5 0.59(17) . .
O10 Ti2 Ti3 O5 100.9(2) . .
Ti1 Ti2 Ti3 O5 126.32(12) . .
O11 Ti2 Ti3 O8 18.9(3) . 2_655
O9 Ti2 Ti3 O8 -100.60(19) . 2_655
O4 Ti2 Ti3 O8 167.9(2) . 2_655
O6 Ti2 Ti3 O8 102.5(2) . 2_655
O10 Ti2 Ti3 O8 -157.1(2) . 2_655
Ti1 Ti2 Ti3 O8 -131.73(15) . 2_655
O11 Ti2 Ti3 Ti1 44.2(2) . 2_655
O9 Ti2 Ti3 Ti1 -75.24(12) . 2_655
O8 Ti2 Ti3 Ti1 25.36(15) 2_655 2_655
O4 Ti2 Ti3 Ti1 -166.76(14) . 2_655
O6 Ti2 Ti3 Ti1 127.90(13) . 2_655
O10 Ti2 Ti3 Ti1 -131.75(16) . 2_655
Ti1 Ti2 Ti3 Ti1 -106.38(3) . 2_655
O7 Ti1 O1 C15 153.7(5) . .
O8 Ti1 O1 C15 50.8(5) . .
O10 Ti1 O1 C15 -70.1(7) . .
O3 Ti1 O1 C15 -113.3(5) . .
O9 Ti1 O1 C15 -27.2(5) . .
Ti3 Ti1 O1 C15 8.3(4) 2_655 .
Ti2 Ti1 O1 C15 -46.6(5) . .
O12 Ti3 O2 C15 -151.3(5) . 2_655
O9 Ti3 O2 C15 -50.8(5) 2_655 2_655
O10 Ti3 O2 C15 71.5(7) . 2_655
O5 Ti3 O2 C15 114.9(5) . 2_655
O8 Ti3 O2 C15 27.5(5) 2_655 2_655
Ti1 Ti3 O2 C15 -7.9(5) 2_655 2_655
Ti2 Ti3 O2 C15 47.4(5) . 2_655
O7 Ti1 O3 C30 -149.7(5) . .
O8 Ti1 O3 C30 70.1(7) . .
O10 Ti1 O3 C30 -49.9(5) . .
O1 Ti1 O3 C30 117.6(5) . .
O9 Ti1 O3 C30 27.4(5) . .
Ti3 Ti1 O3 C30 47.7(5) 2_655 .
Ti2 Ti1 O3 C30 -8.4(5) . .
O11 Ti2 O4 C30 -143.1(5) . .
O9 Ti2 O4 C30 -41.9(5) . .
O8 Ti2 O4 C30 83.5(7) 2_655 .
O6 Ti2 O4 C30 122.9(6) . .
O10 Ti2 O4 C30 36.2(5) . .
Ti3 Ti2 O4 C30 56.4(6) . .
Ti1 Ti2 O4 C30 0.6(5) . .
O12 Ti3 O5 C45 141.9(5) . .
O9 Ti3 O5 C45 -84.0(7) 2_655 .
O10 Ti3 O5 C45 39.7(5) . .
O2 Ti3 O5 C45 -127.3(5) . .
O8 Ti3 O5 C45 -38.7(5) 2_655 .
Ti1 Ti3 O5 C45 -59.2(5) 2_655 .
Ti2 Ti3 O5 C45 -2.3(5) . .
O11 Ti2 O6 C45 140.8(6) . .
O9 Ti2 O6 C45 -83.5(7) . .
O8 Ti2 O6 C45 42.8(6) 2_655 .
O4 Ti2 O6 C45 -125.7(6) . .
O10 Ti2 O6 C45 -35.4(6) . .
Ti3 Ti2 O6 C45 0.9(5) . .
Ti1 Ti2 O6 C45 -57.2(6) . .
O8 Ti1 O7 C46 155(2) . .
O10 Ti1 O7 C46 -100(2) . .
O1 Ti1 O7 C46 67(2) . .
O3 Ti1 O7 C46 -11(2) . .
O9 Ti1 O7 C46 -93(4) . .
Ti3 Ti1 O7 C46 142(2) 2_655 .
Ti2 Ti1 O7 C46 -85(2) . .
O7 Ti1 O8 Ti2 77.2(3) . 2_655
O10 Ti1 O8 Ti2 -26.1(3) . 2_655
O1 Ti1 O8 Ti2 170.0(3) . 2_655
O3 Ti1 O8 Ti2 -143.8(4) . 2_655
O9 Ti1 O8 Ti2 -100.1(3) . 2_655
Ti3 Ti1 O8 Ti2 -114.1(3) 2_655 2_655
Ti2 Ti1 O8 Ti2 -69.2(3) . 2_655
O7 Ti1 O8 Ti3 -168.74(17) . 2_655
O10 Ti1 O8 Ti3 88.00(16) . 2_655
O1 Ti1 O8 Ti3 -75.89(16) . 2_655
O3 Ti1 O8 Ti3 -29.7(5) . 2_655
O9 Ti1 O8 Ti3 13.99(13) . 2_655
Ti2 Ti1 O8 Ti3 44.84(13) . 2_655
O11 Ti2 O9 Ti3 -75.9(3) . 2_655
O8 Ti2 O9 Ti3 25.3(3) 2_655 2_655
O4 Ti2 O9 Ti3 -170.1(3) . 2_655
O6 Ti2 O9 Ti3 149.2(4) . 2_655
O10 Ti2 O9 Ti3 99.9(3) . 2_655
Ti3 Ti2 O9 Ti3 69.1(3) . 2_655
Ti1 Ti2 O9 Ti3 113.9(3) . 2_655
O11 Ti2 O9 Ti1 170.13(17) . .
O8 Ti2 O9 Ti1 -88.67(16) 2_655 .
O4 Ti2 O9 Ti1 76.00(17) . .
O6 Ti2 O9 Ti1 35.3(5) . .
O10 Ti2 O9 Ti1 -14.06(13) . .
Ti3 Ti2 O9 Ti1 -44.86(13) . .
O7 Ti1 O9 Ti3 -128(3) . 2_655
O8 Ti1 O9 Ti3 -15.96(15) . 2_655
O10 Ti1 O9 Ti3 -121.55(18) . 2_655
O1 Ti1 O9 Ti3 71.17(16) . 2_655
O3 Ti1 O9 Ti3 149.17(17) . 2_655
Ti2 Ti1 O9 Ti3 -137.5(2) . 2_655
O7 Ti1 O9 Ti2 9(3) . .
O8 Ti1 O9 Ti2 121.50(17) . .
O10 Ti1 O9 Ti2 15.91(15) . .
O1 Ti1 O9 Ti2 -151.37(16) . .
O3 Ti1 O9 Ti2 -73.38(17) . .
Ti3 Ti1 O9 Ti2 137.5(2) 2_655 .
O12 Ti3 O10 Ti1 77.8(3) . .
O9 Ti3 O10 Ti1 -26.3(3) 2_655 .
O2 Ti3 O10 Ti1 -146.3(4) . .
O5 Ti3 O10 Ti1 171.5(3) . .
O8 Ti3 O10 Ti1 -101.1(3) 2_655 .
Ti1 Ti3 O10 Ti1 -70.5(3) 2_655 .
Ti2 Ti3 O10 Ti1 -115.0(3) . .
O12 Ti3 O10 Ti2 -167.21(17) . .
O9 Ti3 O10 Ti2 88.69(16) 2_655 .
O2 Ti3 O10 Ti2 -31.2(5) . .
O5 Ti3 O10 Ti2 -73.45(17) . .
O8 Ti3 O10 Ti2 13.92(13) 2_655 .
Ti1 Ti3 O10 Ti2 44.58(13) 2_655 .
O7 Ti1 O10 Ti3 -79.3(3) . .
O8 Ti1 O10 Ti3 26.4(3) . .
O1 Ti1 O10 Ti3 145.2(4) . .
O3 Ti1 O10 Ti3 -172.7(3) . .
O9 Ti1 O10 Ti3 101.0(3) . .
Ti3 Ti1 O10 Ti3 69.9(3) 2_655 .
Ti2 Ti1 O10 Ti3 115.0(3) . .
O7 Ti1 O10 Ti2 165.72(17) . .
O8 Ti1 O10 Ti2 -88.53(16) . .
O1 Ti1 O10 Ti2 30.2(6) . .
O3 Ti1 O10 Ti2 72.30(16) . .
O9 Ti1 O10 Ti2 -13.94(13) . .
Ti3 Ti1 O10 Ti2 -45.02(13) 2_655 .
O11 Ti2 O10 Ti3 -39(3) . .
O9 Ti2 O10 Ti3 -122.62(17) . .
O8 Ti2 O10 Ti3 -15.78(15) 2_655 .
O4 Ti2 O10 Ti3 150.54(17) . .
O6 Ti2 O10 Ti3 74.63(17) . .
Ti1 Ti2 O10 Ti3 -138.6(2) . .
O11 Ti2 O10 Ti1 100(2) . .
O9 Ti2 O10 Ti1 15.96(15) . .
O8 Ti2 O10 Ti1 122.80(17) 2_655 .
O4 Ti2 O10 Ti1 -70.88(17) . .
O6 Ti2 O10 Ti1 -146.79(18) . .
Ti3 Ti2 O10 Ti1 138.6(2) . .
O9 Ti2 O11 C49 135(4) . .
O8 Ti2 O11 C49 29(4) 2_655 .
O4 Ti2 O11 C49 -138(4) . .
O6 Ti2 O11 C49 -61(4) . .
O10 Ti2 O11 C49 52(5) . .
Ti3 Ti2 O11 C49 16(4) . .
Ti1 Ti2 O11 C49 146(4) . .
O9 Ti3 O12 C52 -81.8(15) 2_655 .
O10 Ti3 O12 C52 171.9(14) . .
O2 Ti3 O12 C52 5.0(15) . .
O5 Ti3 O12 C52 83.0(15) . .
O8 Ti3 O12 C52 -66(8) 2_655 .
Ti1 Ti3 O12 C52 -65.8(15) 2_655 .
Ti2 Ti3 O12 C52 157.1(14) . .
C6 C1 C2 C3 -1.2(13) . .
C1 C2 C3 C4 1.4(15) . .
C2 C3 C4 C5 -1.2(14) . .
C3 C4 C5 C13 -178.5(8) . .
C3 C4 C5 C6 0.8(12) . .
C2 C1 C6 C14 -179.1(7) . .
C2 C1 C6 C5 0.8(11) . .
C13 C5 C6 C14 -1.4(9) . .
C4 C5 C6 C14 179.4(6) . .
C13 C5 C6 C1 178.7(6) . .
C4 C5 C6 C1 -0.6(9) . .
C12 C7 C8 C9 -1.7(12) . .
C7 C8 C9 C10 1.1(14) . .
C8 C9 C10 C11 0.2(14) . .
C9 C10 C11 C13 -179.4(8) . .
C9 C10 C11 C12 -0.9(12) . .
C8 C7 C12 C14 -178.3(7) . .
C8 C7 C12 C11 1.0(10) . .
C13 C11 C12 C14 -1.8(9) . .
C10 C11 C12 C14 179.7(6) . .
C13 C11 C12 C7 178.8(6) . .
C10 C11 C12 C7 0.4(9) . .
C10 C11 C13 C5 -179.3(7) . .
C12 C11 C13 C5 2.2(10) . .
C4 C5 C13 C11 178.6(7) . .
C6 C5 C13 C11 -0.6(10) . .
C7 C12 C14 C6 179.1(6) . .
C11 C12 C14 C6 -0.2(9) . .
C7 C12 C14 C15 -2.6(9) . .
C11 C12 C14 C15 178.1(5) . .
C1 C6 C14 C12 -178.3(6) . .
C5 C6 C14 C12 1.7(9) . .
C1 C6 C14 C15 3.4(9) . .
C5 C6 C14 C15 -176.6(5) . .
Ti1 O1 C15 O2 -5.8(8) . 2_655
Ti1 O1 C15 C14 174.0(4) . .
C12 C14 C15 O2 -48.7(8) . 2_655
C6 C14 C15 O2 129.6(6) . 2_655
C12 C14 C15 O1 131.5(6) . .
C6 C14 C15 O1 -50.1(8) . .
C21 C16 C17 C18 -0.1(13) . .
C16 C17 C18 C19 0.5(17) . .
C17 C18 C19 C20 0.8(19) . .
C18 C19 C20 C28 179.1(11) . .
C18 C19 C20 C21 -2.3(15) . .
C17 C16 C21 C29 -178.7(7) . .
C17 C16 C21 C20 -1.5(11) . .
C28 C20 C21 C29 -1.4(11) . .
C19 C20 C21 C29 179.9(7) . .
C28 C20 C21 C16 -178.7(7) . .
C19 C20 C21 C16 2.6(11) . .
C27 C22 C23 C24 -1.1(14) . .
C22 C23 C24 C25 3(2) . .
C23 C24 C25 C26 -4(2) . .
C24 C25 C26 C28 179.2(13) . .
C24 C25 C26 C27 2.7(18) . .
C23 C22 C27 C29 -178.8(8) . .
C23 C22 C27 C26 0.1(12) . .
C28 C26 C27 C29 1.4(11) . .
C25 C26 C27 C29 178.1(8) . .
C28 C26 C27 C22 -177.6(8) . .
C25 C26 C27 C22 -0.9(12) . .
C25 C26 C28 C20 -178.5(9) . .
C27 C26 C28 C20 -2.0(14) . .
C21 C20 C28 C26 2.0(14) . .
C19 C20 C28 C26 -179.5(9) . .
C22 C27 C29 C21 177.9(7) . .
C26 C27 C29 C21 -1.0(10) . .
C22 C27 C29 C30 2.0(10) . .
C26 C27 C29 C30 -176.9(6) . .
C16 C21 C29 C27 178.2(7) . .
C20 C21 C29 C27 1.0(10) . .
C16 C21 C29 C30 -5.8(10) . .
C20 C21 C29 C30 177.0(6) . .
Ti2 O4 C30 O3 -7.1(9) . .
Ti2 O4 C30 C29 172.0(4) . .
Ti1 O3 C30 O4 12.2(9) . .
Ti1 O3 C30 C29 -166.8(4) . .
C27 C29 C30 O4 114.5(7) . .
C21 C29 C30 O4 -61.6(8) . .
C27 C29 C30 O3 -66.4(8) . .
C21 C29 C30 O3 117.5(7) . .
C36 C31 C32 C33 -2.0(16) . .
C31 C32 C33 C34 2.0(18) . .
C32 C33 C34 C35 -3(2) . .
C33 C34 C35 C43 -174.7(12) . .
C33 C34 C35 C36 2.7(18) . .
C32 C31 C36 C44 177.1(9) . .
C32 C31 C36 C35 2.1(14) . .
C34 C35 C36 C44 -177.8(9) . .
C43 C35 C36 C44 -0.2(13) . .
C34 C35 C36 C31 -2.4(13) . .
C43 C35 C36 C31 175.2(9) . .
C42 C37 C38 C39 -3.3(19) . .
C37 C38 C39 C40 1(3) . .
C38 C39 C40 C41 2(3) . .
C39 C40 C41 C43 177.4(15) . .
C39 C40 C41 C42 -2(2) . .
C38 C37 C42 C44 -178.8(9) . .
C38 C37 C42 C41 2.5(15) . .
C43 C41 C42 C37 -179.4(10) . .
C40 C41 C42 C37 0.3(14) . .
C43 C41 C42 C44 1.8(13) . .
C40 C41 C42 C44 -178.4(9) . .
C40 C41 C43 C35 179.7(10) . .
C42 C41 C43 C35 -0.6(18) . .
C34 C35 C43 C41 177.2(11) . .
C36 C35 C43 C41 -0.2(17) . .
C31 C36 C44 C42 -173.4(8) . .
C35 C36 C44 C42 1.6(11) . .
C31 C36 C44 C45 5.9(12) . .
C35 C36 C44 C45 -179.1(6) . .
C37 C42 C44 C36 179.0(9) . .
C41 C42 C44 C36 -2.4(11) . .
C37 C42 C44 C45 -0.3(12) . .
C41 C42 C44 C45 178.3(7) . .
Ti2 O6 C45 O5 -2.9(10) . .
Ti2 O6 C45 C44 176.1(5) . .
Ti3 O5 C45 O6 3.9(10) . .
Ti3 O5 C45 C44 -175.2(4) . .
C36 C44 C45 O6 -130.5(8) . .
C42 C44 C45 O6 48.8(9) . .
C36 C44 C45 O5 48.6(9) . .
C42 C44 C45 O5 -132.1(7) . .
Ti1 O7 C46 C48 77(3) . .
Ti1 O7 C46 C47 -95(2) . .
Ti2 O11 C49 C51 12(5) . .
Ti2 O11 C49 C50 160(3) . .
Ti3 O12 C52 C54 -86.6(19) . .
Ti3 O12 C52 C53 39(2) . .
